data_2008204
loop_
_publ_author_name
'Webb, Thomas R.'
'Talbott, E. Shane'

_publ_section_title
;
 Di-\m-oxo-bis[(2,2'-bipyridine)(difluoroacetato)oxomolybdenum(V)]
 dihydrate
;
_journal_issue 3
_journal_name_full 'Acta Crystallographica Section C'
_journal_page_first 370
_journal_page_last 372
_journal_paper_doi 10.1107/S0108270198014206
_journal_volume 55
_journal_year 1999
_chemical_formula_iupac '[Mo2 O4 (C2 HF2 O2)2 (C10 H8 N2)2], 2H2O'
_chemical_formula_structural 'Mo2 O4 (C10 H8 N2)2 (O2 C2 H F2)2 (O H2)2'
_chemical_formula_sum 'C24 H22 F4 Mo2 N4 O10'
_chemical_formula_weight 794.34
_chemical_name_systematic
;
 dioxo-di-\m-dioxo-bis(difluoroacetato)-bis-(2,2
-bipyridine)-dimolybdenum(V)
;
_space_group_IT_number 15
_symmetry_cell_setting monoclinic
_symmetry_space_group_name_Hall '-C 2yc'
_symmetry_space_group_name_H-M 'C 1 2/c 1'
_audit_creation_method SHELXL
_cell_angle_alpha 90.00
_cell_angle_beta 110.34(2)
_cell_angle_gamma 90.00
_cell_formula_units_Z 4
_cell_length_a 16.734(3)
_cell_length_b 10.267(2)
_cell_length_c 17.173(4)
_cell_measurement_reflns_used 25
_cell_measurement_temperature 294(2)
_cell_measurement_theta_max 14.82
_cell_measurement_theta_min 7.60
_cell_volume 2766.5(10)
_computing_cell_refinement 'P3/PC Diffractometer Control Program'
_computing_data_collection 'P3/PC Diffractometer Control Program (Siemens, 1989)'
_computing_data_reduction 'SHELXTL (Siemens, 1994)'
_computing_molecular_graphics SHELXTL
_computing_publication_material SHELXTL
_computing_structure_refinement 'SHELXL93 (Sheldrick, 1993)'
_computing_structure_solution 'SHELXS86 (Sheldrick, 1990)'
_diffrn_ambient_temperature 294(2)
_diffrn_measurement_device 'Siemens R3m'
_diffrn_measurement_method 2\q-\w
_diffrn_radiation_monochromator graphite
_diffrn_radiation_source 'fine-focus sealed tube'
_diffrn_radiation_type MoK\a
_diffrn_radiation_wavelength 0.71073
_diffrn_reflns_av_R_equivalents 0.014
_diffrn_reflns_av_sigmaI/netI 0.0217
_diffrn_reflns_limit_h_max 19
_diffrn_reflns_limit_h_min 0
_diffrn_reflns_limit_k_max 12
_diffrn_reflns_limit_k_min 0
_diffrn_reflns_limit_l_max 19
_diffrn_reflns_limit_l_min -20
_diffrn_reflns_number 2540
_diffrn_reflns_theta_max 25.05
_diffrn_reflns_theta_min 2.37
_diffrn_standards_decay_% <1
_diffrn_standards_interval_count 98
_diffrn_standards_number 2
_exptl_absorpt_coefficient_mu 1.00
_exptl_absorpt_correction_T_max 0.843
_exptl_absorpt_correction_T_min 0.724
_exptl_absorpt_correction_type 'integration (XPREP in SHELXTL; Siemens, 1994)'
_exptl_crystal_colour orange-red
_exptl_crystal_density_diffrn 1.907
_exptl_crystal_density_method 'not measured'
_exptl_crystal_description Block
_exptl_crystal_F_000 1576
_exptl_crystal_size_max 0.28
_exptl_crystal_size_mid 0.20
_exptl_crystal_size_min 0.20
_refine_diff_density_max 0.40
_refine_diff_density_min -0.31
_refine_ls_extinction_method none
_refine_ls_goodness_of_fit_all 1.12
_refine_ls_goodness_of_fit_obs 1.129
_refine_ls_hydrogen_treatment mixed
_refine_ls_matrix_type full
_refine_ls_number_parameters 207
_refine_ls_number_reflns 2451
_refine_ls_number_restraints 0
_refine_ls_restrained_S_all 1.115
_refine_ls_restrained_S_obs 1.129
_refine_ls_R_factor_all 0.030
_refine_ls_R_factor_obs 0.024
_refine_ls_shift/esd_max 0.001
_refine_ls_shift/esd_mean 0.000
_refine_ls_structure_factor_coef Fsqd
_refine_ls_weighting_details 'w = 1/[\s^2^(Fo^2^)+(0.0252P)^2^+3.9966P] where P = (Fo^2^+2Fc^2^)/3'
_refine_ls_weighting_scheme calc
_refine_ls_wR_factor_all 0.060
_refine_ls_wR_factor_obs 0.056
_reflns_number_observed 2167
_reflns_number_total 2451
_reflns_observed_criterion I>2\s(I)
_cod_data_source_file bk1424.cif
_cod_data_source_block bk1424
_cod_depositor_comments
;
The following automatic conversions were performed:
'_symmetry_cell_setting' value 'Monoclinic' changed to 'monoclinic'
according to '/home/saulius/struct/CIF-dictionaries/cif_core.dic'
dictionary named 'cif_core.dic' version 2.4.1 from 2010-06-29.

Automatic conversion script
Id: cif_fix_enum 1527 2010-12-29 10:47:43Z saulius 

The following automatic conversions were performed:

'_refine_ls_weighting_scheme' value 'calc w =
1/[\s^2^(Fo^2^)+(0.0252P)^2^+3.9966P] where P = (Fo^2^+2Fc^2^)/3' was
changed to 'calc'. New tag '_refine_ls_weighting_details' was
created. The value of the new tag was set to 'w =
1/[\s^2^(Fo^2^)+(0.0252P)^2^+3.9966P] where P = (Fo^2^+2Fc^2^)/3'.

Automatic conversion script
Id: cif_fix_values 3143 2015-03-26 13:38:13Z robertas 
;
_cod_original_cell_volume 2766.3(9)
_cod_original_sg_symbol_H-M 'C 2/c'
_cod_database_code 2008204

loop_
_symmetry_equiv_pos_as_xyz
'x, y, z'
'-x, y, -z+1/2'
'x+1/2, y+1/2, z'
'-x+1/2, y+1/2, -z+1/2'
'-x, -y, -z'
'x, -y, z-1/2'
'-x+1/2, -y+1/2, -z'
'x+1/2, -y+1/2, z-1/2'

loop_
_atom_site_aniso_label
_atom_site_aniso_U_11
_atom_site_aniso_U_22
_atom_site_aniso_U_33
_atom_site_aniso_U_12
_atom_site_aniso_U_13
_atom_site_aniso_U_23
Mo1 0.02441(13) 0.02895(14) 0.02338(13) -0.00185(10) 0.00836(9) -0.00012(10)
O1 0.0237(9) 0.0381(11) 0.0250(9) -0.0012(8) 0.0065(8) -0.0012(8)
O2 0.0444(12) 0.0336(11) 0.0386(11) -0.0022(9) 0.0147(10) 0.0027(9)
N1 0.0257(12) 0.0315(12) 0.0284(12) 0.0005(10) 0.0106(10) 0.0014(10)
C1 0.034(2) 0.044(2) 0.033(2) 0.0059(14) 0.0126(13) 0.0017(14)
C2 0.047(2) 0.041(2) 0.047(2) 0.014(2) 0.022(2) 0.0081(15)
C3 0.053(2) 0.030(2) 0.063(2) 0.0019(14) 0.032(2) -0.003(2)
C4 0.040(2) 0.037(2) 0.048(2) -0.0088(14) 0.0214(14) -0.0111(14)
C5 0.0261(14) 0.0339(15) 0.0317(14) -0.0033(12) 0.0156(12) -0.0012(12)
C6 0.0246(13) 0.040(2) 0.0258(13) -0.0055(12) 0.0115(11) -0.0019(12)
C7 0.038(2) 0.052(2) 0.033(2) -0.0090(15) 0.0090(14) -0.0064(14)
C8 0.037(2) 0.070(2) 0.031(2) -0.001(2) 0.0040(13) -0.001(2)
C9 0.043(2) 0.062(2) 0.034(2) 0.014(2) 0.0055(14) 0.010(2)
C10 0.043(2) 0.043(2) 0.036(2) 0.0056(14) 0.0107(14) 0.0039(14)
N2 0.0276(12) 0.0358(13) 0.0230(11) 0.0003(10) 0.0078(9) 0.0013(10)
O3 0.0351(11) 0.0414(12) 0.0367(11) -0.0093(9) 0.0196(9) -0.0062(9)
C11 0.034(2) 0.040(2) 0.0316(15) -0.0037(13) 0.0146(13) 0.0021(13)
O4 0.0514(14) 0.067(2) 0.0517(14) -0.0233(13) 0.0253(12) -0.0239(13)
C12 0.035(2) 0.041(2) 0.047(2) -0.0061(13) 0.0199(14) 0.0011(14)
F1 0.0663(13) 0.084(2) 0.0402(11) -0.0104(12) 0.0268(10) -0.0050(10)
F2 0.0479(12) 0.079(2) 0.0780(15) -0.0242(11) 0.0357(11) -0.0111(12)
O5 0.083(2) 0.057(2) 0.072(2) -0.010(2) 0.026(2) -0.021(2)

loop_
_atom_site_label
_atom_site_fract_x
_atom_site_fract_y
_atom_site_fract_z
_atom_site_U_iso_or_equiv
_atom_site_thermal_displace_type
_atom_site_calc_flag
_atom_site_refinement_flags
_atom_site_occupancy
_atom_site_disorder_group
_atom_site_type_symbol
Mo1 0.009470(10) 0.29043(2) 0.179170(10) 0.02557(9) Uani d . 1 . Mo
O1 0.08812(11) 0.2521(2) 0.28762(11) 0.0295(4) Uani d . 1 . O
O2 0.00217(13) 0.4514(2) 0.15719(12) 0.0388(5) Uani d . 1 . O
N1 0.01630(14) 0.0689(2) 0.15606(14) 0.0282(5) Uani d . 1 . N
C1 0.0733(2) -0.0115(3) 0.2084(2) 0.0368(7) Uani d . 1 . C
H1A 0.1150 0.0236 0.2548 0.044 Uiso calc R 1 . H
C2 0.0723(2) -0.1434(3) 0.1959(2) 0.0434(8) Uani d . 1 . C
H2A 0.1118 -0.1969 0.2339 0.052 Uiso calc R 1 . H
C3 0.0123(2) -0.1954(3) 0.1265(2) 0.0455(8) Uani d . 1 . C
H3A 0.0096 -0.2849 0.1175 0.055 Uiso calc R 1 . H
C4 -0.0439(2) -0.1137(3) 0.0705(2) 0.0400(7) Uani d . 1 . C
H4A -0.0832 -0.1469 0.0218 0.048 Uiso calc R 1 . H
C5 -0.0414(2) 0.0183(3) 0.0870(2) 0.0291(6) Uani d . 1 . C
C6 -0.0987(2) 0.1147(3) 0.0306(2) 0.0294(6) Uani d . 1 . C
C7 -0.1647(2) 0.0815(3) -0.0417(2) 0.0419(7) Uani d . 1 . C
H7A -0.1766 -0.0057 -0.0556 0.050 Uiso calc R 1 . H
C8 -0.2127(2) 0.1775(4) -0.0928(2) 0.0480(8) Uani d . 1 . C
H8A -0.2572 0.1561 -0.1412 0.058 Uiso calc R 1 . H
C9 -0.1938(2) 0.3037(4) -0.0710(2) 0.0482(8) Uani d . 1 . C
H9A -0.2247 0.3702 -0.1051 0.058 Uiso calc R 1 . H
C10 -0.1283(2) 0.3329(3) 0.0020(2) 0.0413(7) Uani d . 1 . C
H10A -0.1162 0.4198 0.0165 0.050 Uiso calc R 1 . H
N2 -0.08165(14) 0.2404(2) 0.05277(13) 0.0291(5) Uani d . 1 . N
O3 0.10958(13) 0.2688(2) 0.12960(12) 0.0359(5) Uani d . 1 . O
C11 0.1742(2) 0.3433(3) 0.1480(2) 0.0344(6) Uani d . 1 . C
O4 0.1975(2) 0.4261(3) 0.20127(15) 0.0548(6) Uani d . 1 . O
C12 0.2267(2) 0.3181(3) 0.0921(2) 0.0396(7) Uani d . 1 . C
H12A 0.2474 0.2280 0.0983 0.048 Uiso calc R 1 . H
F1 0.17797(14) 0.3424(2) 0.01230(12) 0.0614(6) Uani d . 1 . F
F2 0.29258(13) 0.4020(2) 0.10945(14) 0.0648(6) Uani d . 1 . F
O5 0.1546(2) 0.5853(3) 0.3156(2) 0.0708(8) Uani d . 1 . O
H5A 0.160(3) 0.540(5) 0.277(3) 0.091(17) Uiso d . 1 . H
H5B 0.102(4) 0.573(7) 0.319(4) 0.15(3) Uiso d . 1 . H

loop_
_atom_type_symbol
_atom_type_description
_atom_type_scat_dispersion_real
_atom_type_scat_dispersion_imag
_atom_type_scat_source
C C 0.0033 0.0016 'International Tables Vol C Tables 4.2.6.8 and 6.1.1.4'
H H 0.0000 0.0000 'International Tables Vol C Tables 4.2.6.8 and 6.1.1.4'
N N 0.0061 0.0033 'International Tables Vol C Tables 4.2.6.8 and 6.1.1.4'
O O 0.0106 0.0060 'International Tables Vol C Tables 4.2.6.8 and 6.1.1.4'
F F 0.0171 0.0103 'International Tables Vol C Tables 4.2.6.8 and 6.1.1.4'
Mo Mo -1.6832 0.6857 'International Tables Vol C Tables 4.2.6.8 and 6.1.1.4'

loop_
_geom_angle_atom_site_label_1
_geom_angle_atom_site_label_2
_geom_angle_atom_site_label_3
_geom_angle_site_symmetry_1
_geom_angle_site_symmetry_3
_geom_angle
_geom_angle_publ_flag
O2 Mo1 O1 . . 113.02(9) y
O2 Mo1 O1 . 2 105.08(9) y
O1 Mo1 O1 . 2 92.09(8) y
O2 Mo1 O3 . . 91.07(9) y
O1 Mo1 O3 . . 89.83(8) y
O1 Mo1 O3 2 . 161.46(8) y
O2 Mo1 N2 . . 92.04(9) y
O1 Mo1 N2 . . 154.83(9) y
O1 Mo1 N2 2 . 83.09(8) y
O3 Mo1 N2 . . 87.35(8) y
O2 Mo1 N1 . . 157.67(9) y
O1 Mo1 N1 . . 84.63(8) y
O1 Mo1 N1 2 . 87.03(8) y
O3 Mo1 N1 . . 74.79(8) y
N2 Mo1 N1 . . 70.50(8) y
O2 Mo1 Mo1 . 2 100.89(7) y
O1 Mo1 Mo1 . 2 49.06(6) y
O1 Mo1 Mo1 2 2 47.82(5) y
O3 Mo1 Mo1 . 2 138.69(6) y
N2 Mo1 Mo1 . 2 130.90(6) y
N1 Mo1 Mo1 . 2 101.10(5) y
Mo1 O1 Mo1 . 2 83.12(7) y
C1 N1 C5 . . 118.5(3) no
C1 N1 Mo1 . . 123.7(2) no
C5 N1 Mo1 . . 117.8(2) no
N1 C1 C2 . . 122.4(3) no
C1 C2 C3 . . 119.0(3) no
C4 C3 C2 . . 119.2(3) no
C3 C4 C5 . . 119.4(3) no
N1 C5 C4 . . 121.4(3) no
N1 C5 C6 . . 114.9(2) no
C4 C5 C6 . . 123.7(3) no
N2 C6 C7 . . 120.9(3) no
N2 C6 C5 . . 115.5(2) no
C7 C6 C5 . . 123.6(3) no
C8 C7 C6 . . 120.0(3) no
C9 C8 C7 . . 118.8(3) no
C8 C9 C10 . . 119.5(3) no
N2 C10 C9 . . 122.4(3) no
C10 N2 C6 . . 118.4(3) no
C10 N2 Mo1 . . 121.0(2) no
C6 N2 Mo1 . . 120.0(2) no
C11 O3 Mo1 . . 123.7(2) no
O4 C11 O3 . . 129.3(3) no
O4 C11 C12 . . 119.2(3) no
O3 C11 C12 . . 111.5(3) no
F2 C12 F1 . . 105.4(2) no
F2 C12 C11 . . 110.9(3) no
F1 C12 C11 . . 109.2(2) no

loop_
_geom_bond_atom_site_label_1
_geom_bond_atom_site_label_2
_geom_bond_site_symmetry_2
_geom_bond_distance
_geom_bond_publ_flag
Mo1 O2 . 1.690(2) y
Mo1 O1 . 1.911(2) y
Mo1 O1 2 1.948(2) y
Mo1 O3 . 2.138(2) y
Mo1 N2 . 2.236(2) y
Mo1 N1 . 2.318(2) y
Mo1 Mo1 2 2.5601(7) y
O1 Mo1 2 1.948(2) n
N1 C1 . 1.343(4) no
N1 C5 . 1.347(3) no
C1 C2 . 1.370(4) no
C2 C3 . 1.372(5) no
C3 C4 . 1.372(5) no
C4 C5 . 1.382(4) no
C5 C6 . 1.480(4) no
C6 N2 . 1.348(4) no
C6 C7 . 1.388(4) no
C7 C8 . 1.377(5) no
C8 C9 . 1.356(5) no
C9 C10 . 1.381(4) no
C10 N2 . 1.341(4) no
O3 C11 . 1.271(3) no
C11 O4 . 1.210(4) no
C11 C12 . 1.532(4) no
C12 F2 . 1.348(3) no
C12 F1 . 1.353(4) no

loop_
_geom_hbond_atom_site_label_D
_geom_hbond_atom_site_label_H
_geom_hbond_atom_site_label_A
_geom_hbond_site_symmetry_A
_geom_hbond_distance_DH
_geom_hbond_distance_HA
_geom_hbond_distance_DA
_geom_hbond_angle_DHA
O5 H5A O4 1_555 0.85(5) 2.00(5) 2.832(4) 169(5)
O5 H5B O2 2_555 0.91(7) 2.29(7) 3.138(4) 154(6)
